data_4512546
loop_
_publ_author_name
'Di Nicola, Corrado'
'Garau, Federica'
'Gazzano, Massimo'
'Lanza, Arianna'
'Monari, Magda'
'Nestola, Fabrizio'
'Pandolfo, Luciano'
'Pettinari, Claudio'

_publ_section_title
;
 Interaction of the Trinuclear Triangular Secondary Building Unit
 [Cu3(\m3-OH)(\m-pz)3]2+with 4,4&#x2032;-Bipyridine. Structural
 Characterizations of New Coordination Polymers and Hexanuclear
 CuIIClusters. 2\%
;
_journal_issue 3
_journal_name_full 'Crystal Growth &amp; Design'
_journal_page_first 1259
_journal_paper_doi 10.1021/cg501647r
_journal_volume 15
_journal_year 2015
_chemical_formula_sum 'C38 H36 Cu3 N12 O7'
_chemical_formula_weight 963.41
_chemical_name_systematic
;
 ?
;
_space_group_IT_number 14
_symmetry_cell_setting monoclinic
_symmetry_space_group_name_Hall '-P 2yn'
_symmetry_space_group_name_H-M 'P 1 21/n 1'
_atom_sites_solution_hydrogens geom
_atom_sites_solution_primary direct
_atom_sites_solution_secondary difmap
_audit_creation_method SHELXL-97
_cell_angle_alpha 90.00
_cell_angle_beta 98.032(4)
_cell_angle_gamma 90.00
_cell_formula_units_Z 4
_cell_length_a 12.705(6)
_cell_length_b 17.071(8)
_cell_length_c 19.391(10)
_cell_measurement_reflns_used 5529
_cell_measurement_temperature 296(2)
_cell_measurement_theta_max 24.72
_cell_measurement_theta_min 2.17
_cell_volume 4164(4)
_computing_cell_refinement 'Bruker SAINT'
_computing_data_collection 'Bruker APEX2'
_computing_data_reduction 'Bruker SAINT'
_computing_molecular_graphics 'Bruker SHELXTL'
_computing_publication_material 'Bruker SHELXTL'
_computing_structure_refinement 'SHELXL-97 (Sheldrick, 2008)'
_computing_structure_solution 'SHELXS-97 (Sheldrick, 2008)'
_diffrn_ambient_temperature 296(2)
_diffrn_measured_fraction_theta_full 0.938
_diffrn_measured_fraction_theta_max 0.938
_diffrn_radiation_monochromator graphite
_diffrn_radiation_source 'fine-focus sealed tube'
_diffrn_radiation_type MoK\a
_diffrn_radiation_wavelength 0.71073
_diffrn_reflns_av_R_equivalents 0.1005
_diffrn_reflns_av_sigmaI/netI 0.2360
_diffrn_reflns_limit_h_max 14
_diffrn_reflns_limit_h_min -14
_diffrn_reflns_limit_k_max 19
_diffrn_reflns_limit_k_min -19
_diffrn_reflns_limit_l_max 22
_diffrn_reflns_limit_l_min -22
_diffrn_reflns_number 45706
_diffrn_reflns_theta_full 24.00
_diffrn_reflns_theta_max 24.00
_diffrn_reflns_theta_min 1.81
_exptl_absorpt_coefficient_mu 1.581
_exptl_absorpt_correction_T_max 0.958
_exptl_absorpt_correction_T_min 0.811
_exptl_absorpt_correction_type multi-scan
_exptl_absorpt_process_details SADABS
_exptl_crystal_colour blue
_exptl_crystal_density_diffrn 1.537
_exptl_crystal_density_method 'not measured'
_exptl_crystal_description needle
_exptl_crystal_F_000 1964
_exptl_crystal_size_max 0.30
_exptl_crystal_size_mid 0.10
_exptl_crystal_size_min 0.05
_refine_diff_density_max 1.001
_refine_diff_density_min -0.857
_refine_diff_density_rms 0.096
_refine_ls_extinction_method none
_refine_ls_goodness_of_fit_ref 1.004
_refine_ls_hydrogen_treatment mixed
_refine_ls_matrix_type full
_refine_ls_number_parameters 533
_refine_ls_number_reflns 6140
_refine_ls_number_restraints 11
_refine_ls_restrained_S_all 1.003
_refine_ls_R_factor_all 0.2891
_refine_ls_R_factor_gt 0.1282
_refine_ls_shift/su_max 0.003
_refine_ls_shift/su_mean 0.001
_refine_ls_structure_factor_coef Fsqd
_refine_ls_weighting_details 'calc w=1/[\s^2^(Fo^2^)+(0.0976P)^2^+24.6340P] where P=(Fo^2^+2Fc^2^)/3'
_refine_ls_weighting_scheme calc
_refine_ls_wR_factor_gt 0.2165
_refine_ls_wR_factor_ref 0.2843
_reflns_number_gt 2457
_reflns_number_total 6140
_reflns_threshold_expression >2\s(I)
_cod_data_source_file cg501647r_si_002.cif
_cod_data_source_block comp7
_cod_depositor_comments
;
The following automatic conversions were performed:

'_symmetry_cell_setting' value 'Monoclinic' changed to 'monoclinic'
according to
/home/saulius/struct/COD-crude-data--automatic-downloads/rss-feeds/ACS/lib/dictionaries/cif_core.dic
dictionary named 'cif_core.dic' version 2.4.2 from 2011-04-26.

Automatic conversion script
Id: cif_fix_values 2935 2014-11-11 08:27:57Z andrius 

 Adding full bibliography for 4512540--4512546.cif.
;
_cod_original_sg_symbol_H-M 'P2(1)/n  '
_cod_database_code 4512546

loop_
_symmetry_equiv_pos_as_xyz
'x, y, z'
'-x+1/2, y+1/2, -z+1/2'
'-x, -y, -z'
'x-1/2, -y-1/2, z-1/2'

loop_
_atom_site_label
_atom_site_type_symbol
_atom_site_fract_x
_atom_site_fract_y
_atom_site_fract_z
_atom_site_U_iso_or_equiv
_atom_site_adp_type
_atom_site_occupancy
_atom_site_symmetry_multiplicity
_atom_site_calc_flag
_atom_site_refinement_flags
_atom_site_disorder_assembly
_atom_site_disorder_group
Cu1 Cu 0.19625(14) 0.68809(12) -0.03900(9) 0.0620(7) Uani 1 1 d D . .
Cu2 Cu 0.39883(14) 0.71489(11) 0.09841(8) 0.0585(6) Uani 1 1 d D . .
Cu3 Cu 0.28237(18) 0.87184(13) 0.00777(11) 0.0925(9) Uani 1 1 d . . .
O1 O 0.2800(7) 0.7598(6) 0.0318(5) 0.067(3) Uani 1 1 d D . .
H111 H 0.2316(17) 0.770(2) 0.0591(14) 0.080 Uiso 1 1 d D . .
N1 N 0.2767(10) 0.6019(9) 0.0084(6) 0.057(3) Uani 1 1 d . . .
N2 N 0.3622(10) 0.6111(8) 0.0565(6) 0.057(3) Uani 1 1 d . . .
N6 N 0.1198(11) 0.7805(9) -0.0806(7) 0.075(4) Uani 1 1 d . . .
N5 N 0.1552(10) 0.8536(10) -0.0623(6) 0.069(4) Uani 1 1 d . . .
C3 C 0.4094(13) 0.5422(12) 0.0686(8) 0.069(5) Uani 1 1 d . . .
H3 H 0.4694 0.5327 0.1009 0.082 Uiso 1 1 calc R . .
C2 C 0.3561(16) 0.4875(11) 0.0263(10) 0.077(5) Uani 1 1 d . . .
H2 H 0.3723 0.4346 0.0234 0.092 Uiso 1 1 calc R . .
C1 C 0.2733(14) 0.5273(13) -0.0112(8) 0.069(5) Uani 1 1 d . . .
H1 H 0.2228 0.5054 -0.0450 0.082 Uiso 1 1 calc R . .
C7 C 0.0910(15) 0.9049(12) -0.1009(10) 0.096(6) Uani 1 1 d . . .
H7 H 0.0966 0.9592 -0.0984 0.115 Uiso 1 1 calc R . .
C8 C 0.0167(16) 0.8645(15) -0.1441(11) 0.106(7) Uani 1 1 d . . .
H8 H -0.0369 0.8855 -0.1764 0.127 Uiso 1 1 calc R . .
C9 C 0.0357(15) 0.7893(13) -0.1312(9) 0.088(6) Uani 1 1 d . . .
H9 H -0.0031 0.7482 -0.1537 0.105 Uiso 1 1 calc R . .
O4 O 0.5236(9) 0.6691(6) 0.1581(5) 0.070(3) Uani 1 1 d . . .
O2 O 0.0755(9) 0.6185(7) -0.0843(6) 0.082(4) Uani 1 1 d . . .
N11 N 0.2746(16) 0.9912(10) -0.0112(10) 0.092(5) Uani 1 1 d . . .
N12 N 0.2026(17) 1.0269(14) 0.0188(7) 0.104(6) Uani 1 1 d . . .
H12N H 0.1653 1.0064 0.0479 0.124 Uiso 1 1 calc R . .
C37 C 0.3117(16) 1.0386(19) -0.0533(11) 0.098(7) Uani 1 1 d . . .
H37 H 0.3628 1.0255 -0.0813 0.118 Uiso 1 1 calc R . .
C38 C 0.266(2) 1.1106(15) -0.0514(12) 0.102(8) Uani 1 1 d . . .
H38 H 0.2793 1.1548 -0.0769 0.123 Uiso 1 1 calc R . .
O5 O 0.6301(10) 0.6975(9) 0.0782(8) 0.121(5) Uani 1 1 d . . .
O3 O 0.0065(11) 0.6470(11) 0.0089(8) 0.141(6) Uani 1 1 d . . .
C33 C 0.682(2) 0.5654(15) 0.2156(13) 0.138(10) Uani 1 1 d . . .
H33A H 0.6156 0.5627 0.2310 0.166 Uiso 1 1 calc R . .
H33B H 0.7373 0.5341 0.2360 0.166 Uiso 1 1 calc R . .
C32 C 0.6953(19) 0.6106(15) 0.1681(15) 0.126(9) Uani 1 1 d . . .
H32 H 0.7625 0.6116 0.1542 0.152 Uiso 1 1 calc R . .
C31 C 0.6093(17) 0.6661(13) 0.1295(10) 0.090(7) Uani 1 1 d . . .
N4 N 0.3905(11) 0.8842(9) 0.0904(6) 0.067(4) Uani 1 1 d . . .
N3 N 0.4401(10) 0.8231(8) 0.1260(6) 0.059(3) Uani 1 1 d . . .
C5 C 0.5037(15) 0.9305(13) 0.1817(10) 0.089(6) Uani 1 1 d . . .
H5 H 0.5411 0.9646 0.2136 0.106 Uiso 1 1 calc R . .
C6 C 0.4302(14) 0.9479(12) 0.1245(10) 0.081(5) Uani 1 1 d . . .
H6 H 0.4105 0.9987 0.1110 0.097 Uiso 1 1 calc R . .
C4 C 0.5077(12) 0.8496(14) 0.1794(8) 0.077(6) Uani 1 1 d . . .
H4 H 0.5513 0.8183 0.2106 0.093 Uiso 1 1 calc R . .
C39 C 0.1965(18) 1.1039(17) -0.0043(13) 0.107(7) Uani 1 1 d . . .
H39 H 0.1534 1.1432 0.0096 0.128 Uiso 1 1 calc R . .
C34 C 0.0007(19) 0.6185(14) -0.0488(11) 0.109(8) Uani 1 1 d . . .
C36 C -0.1237(19) 0.5685(14) -0.1447(14) 0.154(11) Uani 1 1 d . . .
H36A H -0.0770 0.5783 -0.1766 0.185 Uiso 1 1 calc R . .
H36B H -0.1901 0.5466 -0.1596 0.185 Uiso 1 1 calc R . .
C35 C -0.097(2) 0.5848(17) -0.0817(14) 0.157(12) Uani 1 1 d . . .
H35 H -0.1475 0.5736 -0.0525 0.188 Uiso 1 1 calc R . .
O1W O 0.065(2) 0.4507(16) 0.8690(13) 0.273(11) Uiso 1 1 d . . .
O2W O 0.196(2) 0.2817(16) -0.0046(14) 0.165(14) Uiso 0.61(3) 1 d P A 1
O3W O 0.141(3) 0.300(2) 0.905(2) 0.16(2) Uiso 0.39(3) 1 d P A 2
N7 N 0.3043(10) 0.6752(8) -0.1281(6) 0.064(4) Uani 1 1 d . . .
C11 C 0.2672(13) 0.6844(11) -0.1944(9) 0.085(6) Uani 1 1 d . . .
H11 H 0.1976 0.7015 -0.2068 0.102 Uiso 1 1 calc R . .
C12 C 0.3307(17) 0.6690(12) -0.2477(9) 0.099(7) Uani 1 1 d . . .
H12 H 0.3028 0.6767 -0.2941 0.119 Uiso 1 1 calc R . .
C13 C 0.4335(14) 0.6428(9) -0.2305(8) 0.064(4) Uani 1 1 d D . .
C14 C 0.4703(13) 0.6325(9) -0.1614(9) 0.067(4) Uani 1 1 d . . .
H14 H 0.5393 0.6151 -0.1474 0.080 Uiso 1 1 calc R . .
C15 C 0.4035(14) 0.6482(10) -0.1125(8) 0.070(5) Uani 1 1 d . . .
H15 H 0.4293 0.6394 -0.0659 0.084 Uiso 1 1 calc R . .
C16 C 0.5010(14) 0.6246(12) -0.2857(9) 0.087(6) Uani 1 1 d D . .
C20 C 0.4905(15) 0.6665(14) -0.3466(10) 0.116(8) Uani 1 1 d D . .
H20 H 0.4400 0.7061 -0.3548 0.139 Uiso 1 1 calc R . .
C19 C 0.5570(17) 0.6487(17) -0.3958(11) 0.162(13) Uani 1 1 d D . .
H19 H 0.5501 0.6776 -0.4368 0.194 Uiso 1 1 calc R . .
N8 N 0.6300(18) 0.5920(17) -0.3868(11) 0.188(13) Uani 1 1 d D . .
C18 C 0.6413(16) 0.5532(15) -0.3274(13) 0.143(10) Uani 1 1 d D . .
H18 H 0.6942 0.5154 -0.3193 0.172 Uiso 1 1 calc R . .
C17 C 0.5766(17) 0.5671(13) -0.2763(10) 0.115(8) Uani 1 1 d D . .
H17 H 0.5848 0.5373 -0.2358 0.138 Uiso 1 1 calc R . .
N9 N 0.2720(11) 0.7048(9) 0.1819(7) 0.082(4) Uani 1 1 d . . .
C21 C 0.1968(16) 0.6514(12) 0.1738(9) 0.109(8) Uani 1 1 d . . .
H21 H 0.1906 0.6208 0.1338 0.131 Uiso 1 1 calc R . .
C22 C 0.1261(15) 0.6378(11) 0.2208(9) 0.104(7) Uani 1 1 d . . .
H22 H 0.0750 0.5986 0.2122 0.124 Uiso 1 1 calc R . .
C23 C 0.1319(13) 0.6829(9) 0.2809(8) 0.059(4) Uani 1 1 d . . .
C24 C 0.2120(13) 0.7353(9) 0.2903(8) 0.069(5) Uani 1 1 d . . .
H24 H 0.2213 0.7653 0.3307 0.083 Uiso 1 1 calc R . .
C25 C 0.2821(9) 0.7459(5) 0.2408(4) 0.077(5) Uani 1 1 d . . .
H25 H 0.3366 0.7825 0.2494 0.093 Uiso 1 1 calc R . .
C26 C 0.0567(9) 0.6720(5) 0.3331(4) 0.054(4) Uani 1 1 d RD . .
C27 C -0.0458(9) 0.6453(5) 0.3096(4) 0.067(5) Uani 1 1 d RD . .
H27 H -0.0668 0.6339 0.2628 0.081 Uiso 1 1 calc R . .
C28 C -0.1159(12) 0.6361(10) 0.3582(8) 0.073(5) Uani 1 1 d D . .
H28 H -0.1849 0.6199 0.3425 0.088 Uiso 1 1 calc R . .
N10 N -0.0889(11) 0.6496(8) 0.4266(6) 0.071(4) Uani 1 1 d D . .
C29 C 0.0090(14) 0.6754(10) 0.4472(8) 0.076(5) Uani 1 1 d D . .
H29 H 0.0284 0.6864 0.4942 0.091 Uiso 1 1 calc R . .
C30 C 0.0838(13) 0.6867(9) 0.4029(7) 0.072(5) Uani 1 1 d D . .
H30 H 0.1518 0.7041 0.4202 0.086 Uiso 1 1 calc R . .

loop_
_atom_site_aniso_label
_atom_site_aniso_U_11
_atom_site_aniso_U_22
_atom_site_aniso_U_33
_atom_site_aniso_U_23
_atom_site_aniso_U_13
_atom_site_aniso_U_12
Cu1 0.0454(12) 0.0877(16) 0.0539(11) -0.0046(11) 0.0104(9) -0.0052(11)
Cu2 0.0464(12) 0.0815(15) 0.0492(10) 0.0059(10) 0.0121(9) -0.0055(11)
Cu3 0.0854(18) 0.0834(17) 0.0978(17) 0.0128(13) -0.0252(13) -0.0120(13)
O1 0.065(7) 0.065(7) 0.068(6) -0.011(5) 0.003(6) 0.009(6)
N1 0.046(9) 0.083(11) 0.044(7) 0.000(7) 0.012(7) -0.013(8)
N2 0.052(9) 0.069(10) 0.053(8) 0.013(7) 0.008(7) -0.021(8)
N6 0.049(10) 0.107(13) 0.069(9) -0.018(9) 0.003(8) -0.004(9)
N5 0.047(9) 0.098(12) 0.060(8) 0.000(9) 0.003(7) 0.002(9)
C3 0.066(13) 0.082(14) 0.059(11) 0.024(11) 0.013(9) -0.012(12)
C2 0.070(14) 0.086(14) 0.082(13) -0.013(12) 0.032(11) -0.019(13)
C1 0.057(13) 0.102(16) 0.047(10) -0.016(11) 0.006(9) -0.019(12)
C7 0.070(14) 0.089(15) 0.116(15) 0.009(13) -0.032(12) 0.014(12)
C8 0.075(16) 0.12(2) 0.121(17) 0.021(16) -0.006(13) 0.026(15)
C9 0.068(14) 0.097(17) 0.091(13) -0.012(12) -0.012(11) 0.000(12)
O4 0.074(8) 0.082(8) 0.054(6) 0.007(5) 0.012(6) -0.005(6)
O2 0.068(9) 0.099(9) 0.079(8) -0.006(7) 0.007(7) -0.019(7)
N11 0.094(14) 0.097(14) 0.086(12) -0.005(11) 0.017(10) -0.003(12)
N12 0.131(18) 0.117(17) 0.065(10) 0.013(11) 0.023(11) -0.061(14)
C37 0.074(16) 0.14(2) 0.086(15) 0.007(15) 0.028(12) -0.053(17)
C38 0.10(2) 0.087(19) 0.105(18) 0.024(15) -0.031(16) -0.024(15)
O5 0.084(10) 0.156(14) 0.139(12) 0.001(11) 0.072(9) 0.011(9)
O3 0.088(11) 0.252(19) 0.094(10) -0.023(12) 0.049(9) -0.015(11)
C33 0.14(2) 0.11(2) 0.15(2) 0.006(17) -0.030(19) -0.004(17)
C32 0.078(17) 0.12(2) 0.17(3) -0.023(18) -0.032(18) 0.007(16)
C31 0.071(16) 0.131(19) 0.078(13) -0.018(13) 0.051(13) -0.032(14)
N4 0.082(11) 0.057(10) 0.063(8) 0.000(8) 0.010(8) -0.016(9)
N3 0.051(9) 0.075(10) 0.054(8) 0.015(8) 0.020(7) -0.013(8)
C5 0.082(15) 0.095(17) 0.089(14) -0.005(13) 0.011(12) -0.023(13)
C6 0.069(13) 0.082(15) 0.089(13) 0.012(12) 0.002(11) -0.012(11)
C4 0.043(11) 0.14(2) 0.052(10) -0.006(11) 0.000(9) -0.024(12)
C39 0.084(18) 0.14(3) 0.099(16) 0.003(16) 0.006(14) -0.014(15)
C34 0.090(19) 0.18(2) 0.061(13) 0.001(15) 0.009(14) -0.039(17)
C36 0.12(2) 0.13(2) 0.20(3) -0.01(2) -0.04(2) -0.069(16)
C35 0.12(2) 0.22(3) 0.13(2) 0.03(2) 0.005(18) -0.10(2)
N7 0.041(9) 0.100(11) 0.054(8) -0.013(7) 0.021(7) 0.004(8)
C11 0.043(11) 0.147(18) 0.061(11) -0.016(11) -0.003(10) 0.001(11)
C12 0.095(17) 0.16(2) 0.054(11) -0.021(11) 0.030(12) -0.037(15)
C13 0.055(12) 0.066(11) 0.074(13) -0.023(9) 0.024(11) -0.022(9)
C14 0.058(12) 0.074(12) 0.072(11) 0.007(10) 0.021(10) 0.000(9)
C15 0.052(12) 0.100(14) 0.065(10) 0.010(9) 0.039(10) 0.003(10)
C16 0.069(15) 0.124(18) 0.075(13) -0.026(13) 0.038(12) -0.029(13)
C20 0.067(14) 0.22(3) 0.069(12) -0.013(15) 0.035(12) -0.022(15)
C19 0.052(16) 0.36(4) 0.078(16) 0.01(2) 0.007(15) -0.04(2)
N8 0.076(17) 0.41(4) 0.083(14) -0.03(2) 0.017(14) 0.01(2)
C18 0.059(16) 0.23(3) 0.15(2) -0.06(2) 0.028(18) 0.007(16)
C17 0.084(16) 0.15(2) 0.129(17) -0.056(15) 0.077(15) -0.011(15)
N9 0.091(11) 0.094(12) 0.068(9) -0.014(8) 0.033(8) -0.039(10)
C21 0.124(18) 0.123(17) 0.100(14) -0.057(13) 0.083(14) -0.074(15)
C22 0.124(17) 0.101(15) 0.102(14) -0.049(12) 0.075(13) -0.076(13)
C23 0.064(12) 0.040(10) 0.073(11) -0.001(9) 0.013(9) -0.003(9)
C24 0.077(13) 0.070(12) 0.065(10) -0.020(9) 0.028(10) -0.018(11)
C25 0.079(14) 0.069(13) 0.085(13) -0.011(10) 0.014(11) -0.020(10)
C26 0.062(12) 0.053(10) 0.055(10) -0.002(8) 0.034(9) -0.008(8)
C27 0.076(13) 0.076(12) 0.059(10) -0.001(9) 0.043(10) -0.008(10)
C28 0.049(11) 0.094(13) 0.075(12) -0.001(10) 0.003(10) 0.015(10)
N10 0.055(10) 0.112(12) 0.047(8) -0.005(7) 0.017(7) 0.014(8)
C29 0.056(12) 0.131(16) 0.039(9) -0.002(9) 0.000(9) 0.014(11)
C30 0.065(12) 0.101(14) 0.055(10) -0.002(10) 0.028(10) 0.007(10)

loop_
_atom_type_symbol
_atom_type_description
_atom_type_scat_dispersion_real
_atom_type_scat_dispersion_imag
_atom_type_scat_source
C C 0.0033 0.0016 'International Tables Vol C Tables 4.2.6.8 and 6.1.1.4'
H H 0.0000 0.0000 'International Tables Vol C Tables 4.2.6.8 and 6.1.1.4'
N N 0.0061 0.0033 'International Tables Vol C Tables 4.2.6.8 and 6.1.1.4'
O O 0.0106 0.0060 'International Tables Vol C Tables 4.2.6.8 and 6.1.1.4'
Cu Cu 0.3201 1.2651 'International Tables Vol C Tables 4.2.6.8 and 6.1.1.4'

loop_
_geom_angle_atom_site_label_1
_geom_angle_atom_site_label_2
_geom_angle_atom_site_label_3
_geom_angle
_geom_angle_site_symmetry_3
N1 Cu1 N6 175.4(6) .
N1 Cu1 O1 86.9(5) .
N6 Cu1 O1 88.6(5) .
N1 Cu1 O2 94.4(5) .
N6 Cu1 O2 89.5(6) .
O1 Cu1 O2 159.3(5) .
N1 Cu1 N7 87.4(5) .
N6 Cu1 N7 94.5(5) .
O1 Cu1 N7 104.3(4) .
O2 Cu1 N7 96.3(5) .
N3 Cu2 N2 171.2(5) .
N3 Cu2 O4 92.9(5) .
N2 Cu2 O4 90.6(5) .
N3 Cu2 O1 87.9(5) .
N2 Cu2 O1 88.0(5) .
O4 Cu2 O1 175.3(4) .
N3 Cu2 N9 93.5(5) .
N2 Cu2 N9 94.0(5) .
O4 Cu2 N9 97.6(5) .
O1 Cu2 N9 87.0(4) .
O1 Cu3 N4 86.7(5) .
O1 Cu3 N5 88.4(5) .
N4 Cu3 N5 169.0(5) .
O1 Cu3 N11 174.7(8) .
N4 Cu3 N11 92.8(6) .
N5 Cu3 N11 91.1(6) .
O1 Cu3 N10 92.3(4) 4_675
N4 Cu3 N10 95.0(5) 4_675
N5 Cu3 N10 95.1(5) 4_675
N11 Cu3 N10 93.0(8) 4_675
Cu3 O1 Cu2 119.4(5) .
Cu3 O1 Cu1 116.7(4) .
Cu2 O1 Cu1 119.0(5) .
C1 N1 N2 107.6(13) .
C1 N1 Cu1 126.6(13) .
N2 N1 Cu1 124.1(12) .
C3 N2 N1 108.8(13) .
C3 N2 Cu2 130.3(13) .
N1 N2 Cu2 120.9(12) .
C9 N6 N5 106.6(15) .
C9 N6 Cu1 132.9(15) .
N5 N6 Cu1 120.3(11) .
C7 N5 N6 107.5(14) .
C7 N5 Cu3 130.4(15) .
N6 N5 Cu3 122.1(12) .
N2 C3 C2 109.1(16) .
C3 C2 C1 105.2(17) .
N1 C1 C2 109.3(15) .
N5 C7 C8 109.0(18) .
C9 C8 C7 106.4(19) .
C8 C9 N6 110.5(18) .
C31 O4 Cu2 114.8(12) .
C34 O2 Cu1 110.4(13) .
C37 N11 N12 109.4(19) .
C37 N11 Cu3 136(2) .
N12 N11 Cu3 114(2) .
N11 N12 C39 108.1(17) .
N11 C37 C38 111(2) .
C39 C38 C37 105(2) .
C33 C32 C31 125(3) .
O5 C31 O4 130(2) .
O5 C31 C32 117(2) .
O4 C31 C32 113.3(18) .
C6 N4 N3 104.9(13) .
C6 N4 Cu3 131.4(13) .
N3 N4 Cu3 123.6(11) .
C4 N3 N4 109.9(14) .
C4 N3 Cu2 130.4(14) .
N4 N3 Cu2 119.6(11) .
C6 C5 C4 102.3(17) .
N4 C6 C5 112.9(17) .
N3 C4 C5 110.0(17) .
C38 C39 N12 107(2) .
O3 C34 O2 124(2) .
O3 C34 C35 121(2) .
O2 C34 C35 116(2) .
C36 C35 C34 128(3) .
C11 N7 C15 117.4(13) .
C11 N7 Cu1 122.6(11) .
C15 N7 Cu1 119.5(10) .
N7 C11 C12 121.7(15) .
C13 C12 C11 120.0(16) .
C12 C13 C14 117.5(14) .
C12 C13 C16 120.9(17) .
C14 C13 C16 121.6(17) .
C15 C14 C13 119.2(15) .
N7 C15 C14 124.1(15) .
C20 C16 C17 118.1(17) .
C20 C16 C13 120.8(18) .
C17 C16 C13 121.0(17) .
C16 C20 C19 119(2) .
N8 C19 C20 123(2) .
C19 N8 C18 118(2) .
N8 C18 C17 122(2) .
C16 C17 C18 120(2) .
C21 N9 C25 116.8(13) .
C21 N9 Cu2 120.3(11) .
C25 N9 Cu2 122.4(10) .
N9 C21 C22 124.4(16) .
C23 C22 C21 119.6(15) .
C24 C23 C22 115.6(15) .
C24 C23 C26 122.2(14) .
C22 C23 C26 122.2(14) .
C23 C24 C25 122.1(13) .
N9 C25 C24 121.4(12) .
C30 C26 C27 118.4(8) .
C30 C26 C23 123.2(12) .
C27 C26 C23 118.4(7) .
C28 C27 C26 118.2(8) .
C27 C28 N10 123.4(13) .
C28 N10 C29 117.0(14) .
C28 N10 Cu3 120.5(11) 4_576
C29 N10 Cu3 122.5(10) 4_576
C30 C29 N10 123.9(14) .
C29 C30 C26 119.2(14) .

loop_
_geom_bond_atom_site_label_1
_geom_bond_atom_site_label_2
_geom_bond_distance
_geom_bond_site_symmetry_2
Cu1 N1 1.947(13) .
Cu1 N6 1.965(14) .
Cu1 O1 2.027(9) .
Cu1 O2 2.039(11) .
Cu1 N7 2.363(11) .
Cu2 N3 1.974(13) .
Cu2 N2 1.977(13) .
Cu2 O4 1.987(10) .
Cu2 O1 1.997(9) .
Cu2 N9 2.445(13) .
Cu3 O1 1.970(10) .
Cu3 N4 1.971(13) .
Cu3 N5 1.986(13) .
Cu3 N11 2.070(17) .
Cu3 N10 2.451(12) 4_675
N1 C1 1.328(19) .
N1 N2 1.339(14) .
N2 C3 1.328(18) .
N6 C9 1.353(19) .
N6 N5 1.357(17) .
N5 C7 1.349(19) .
C3 C2 1.36(2) .
C2 C1 1.37(2) .
C7 C8 1.36(2) .
C8 C9 1.32(2) .
O4 C31 1.289(19) .
O2 C34 1.25(2) .
N11 C37 1.29(2) .
N11 N12 1.302(19) .
N12 C39 1.39(2) .
C37 C38 1.36(3) .
C38 C39 1.36(3) .
O5 C31 1.192(19) .
O3 C34 1.21(2) .
C33 C32 1.23(3) .
C32 C31 1.56(3) .
N4 C6 1.334(19) .
N4 N3 1.356(15) .
N3 C4 1.328(17) .
C5 C6 1.38(2) .
C5 C4 1.38(2) .
C34 C35 1.44(3) .
C36 C35 1.25(3) .
N7 C11 1.316(17) .
N7 C15 1.336(17) .
C11 C12 1.42(2) .
C12 C13 1.38(2) .
C13 C14 1.367(19) .
C13 C16 1.495(15) .
C14 C15 1.384(19) .
C16 C20 1.370(17) .
C16 C17 1.367(17) .
C20 C19 1.393(16) .
C19 N8 1.335(18) .
N8 C18 1.319(17) .
C18 C17 1.392(16) .
N9 C21 1.313(19) .
N9 C25 1.331(14) .
C21 C22 1.39(2) .
C22 C23 1.390(19) .
C23 C24 1.347(19) .
C23 C26 1.497(17) .
C24 C25 1.410(16) .
C26 C30 1.373(13) .
C26 C27 1.3942 .
C27 C28 1.392(17) .
C28 N10 1.341(14) .
N10 C29 1.328(15) .
N10 Cu3 2.451(12) 4_576
C29 C30 1.380(19) .
